data_4309658
loop_
_publ_author_name
'Albert Figuerola'
'Joan Ribas'
'Miquel Llunell'
'David Casanova'
'Miguel Maestro'
'Santiago Alvarez'
'Carmen Diaz'

_publ_section_title
;
Magnetic Properties of Cyano-Bridged Ln3+-M3+ Complexes. Part I:
Trinuclear Complexes (Ln3+= La, Ce, Pr, Nd, Sm; M3+= FeLS, Co) with bpy as
Blocking Ligand
;
_journal_name_full 'Inorganic Chemistry'
_journal_page_first 6939
_journal_page_last 6948
_journal_paper_doi 10.1021/ic050648i
_journal_volume 44
_journal_year 2005
_chemical_formula_moiety 'C46 H48 N14 O8 Co Pr2, 1(C6 N6 Co), 8(H2 O)'
_chemical_formula_sum 'C52 H64 Co2 N20 O16 Pr2'
_chemical_formula_weight 1624.91
_chemical_name_systematic
; 
 ? 
;
_space_group_IT_number 2
_symmetry_cell_setting triclinic
_symmetry_space_group_name_Hall '-P 1'
_symmetry_space_group_name_H-M 'P -1'
_atom_sites_solution_hydrogens geom
_atom_sites_solution_primary direct
_atom_sites_solution_secondary difmap
_audit_creation_method SHELXL-97
_cell_angle_alpha 86.931(2)
_cell_angle_beta 87.685(2)
_cell_angle_gamma 66.436(2)
_cell_formula_units_Z 1
_cell_length_a 10.1612(13)
_cell_length_b 11.4376(15)
_cell_length_c 15.524(2)
_cell_measurement_temperature 298(2)
_cell_volume 1651.0(4)
_computing_cell_refinement 'Bruker SAINT'
_computing_data_collection 'Bruker SMART'
_computing_data_reduction 'Bruker SHELXTL'
_computing_molecular_graphics 'Bruker SHELXTL'
_computing_publication_material 'Bruker SHELXTL'
_computing_structure_refinement 'SHELXL-97 (Sheldrick, 1997)'
_computing_structure_solution 'SHELXS-97 (Sheldrick, 1990)'
_diffrn_ambient_temperature 298(2)
_diffrn_measured_fraction_theta_full 0.913
_diffrn_measured_fraction_theta_max 0.913
_diffrn_measurement_device_type 'CCD area detector'
_diffrn_measurement_method 'phi and omega scans'
_diffrn_radiation_monochromator graphite
_diffrn_radiation_source 'fine-focus sealed tube'
_diffrn_radiation_type MoK\a
_diffrn_radiation_wavelength 0.71073
_diffrn_reflns_av_R_equivalents 0.0130
_diffrn_reflns_av_sigmaI/netI 0.0244
_diffrn_reflns_limit_h_max 13
_diffrn_reflns_limit_h_min -12
_diffrn_reflns_limit_k_max 8
_diffrn_reflns_limit_k_min -15
_diffrn_reflns_limit_l_max 20
_diffrn_reflns_limit_l_min -18
_diffrn_reflns_number 10697
_diffrn_reflns_theta_full 28.34
_diffrn_reflns_theta_max 28.34
_diffrn_reflns_theta_min 2.19
_exptl_absorpt_coefficient_mu 2.021
_exptl_absorpt_correction_T_max 0.5823
_exptl_absorpt_correction_T_min 0.4314
_exptl_absorpt_correction_type Semi-empirical
_exptl_absorpt_process_details Sadabs
_exptl_crystal_colour Yellow
_exptl_crystal_density_diffrn 1.634
_exptl_crystal_density_method 'not measured'
_exptl_crystal_description Block
_exptl_crystal_F_000 816
_exptl_crystal_size_max 0.50
_exptl_crystal_size_mid 0.46
_exptl_crystal_size_min 0.30
_refine_diff_density_max 0.465
_refine_diff_density_min -0.396
_refine_diff_density_rms 0.058
_refine_ls_extinction_coef 0.0093(3)
_refine_ls_extinction_expression Fc^*^=kFc[1+0.001xFc^2^\l^3^/sin(2\q)]^-1/4^
_refine_ls_extinction_method SHELXL
_refine_ls_goodness_of_fit_ref 1.054
_refine_ls_hydrogen_treatment mixed
_refine_ls_matrix_type full
_refine_ls_number_parameters 419
_refine_ls_number_reflns 7521
_refine_ls_number_restraints 0
_refine_ls_restrained_S_all 1.054
_refine_ls_R_factor_all 0.0223
_refine_ls_R_factor_gt 0.0196
_refine_ls_shift/su_max 0.001
_refine_ls_shift/su_mean 0.000
_refine_ls_structure_factor_coef Fsqd
_refine_ls_weighting_details 'calc w=1/[\s^2^(Fo^2^)+(0.0230P)^2^+0.5808P] where P=(Fo^2^+2Fc^2^)/3'
_refine_ls_weighting_scheme calc
_refine_ls_wR_factor_gt 0.0495
_refine_ls_wR_factor_ref 0.0506
_reflns_number_gt 6970
_reflns_number_total 7521
_reflns_threshold_expression >2sigma(I)
_cod_data_source_file ic050648isi20050427_114851_7.cif
_cod_data_source_block complex7
_cod_depositor_comments
;
The following automatic conversions were performed:
'_symmetry_cell_setting' value 'Triclinic' changed to 'triclinic'
according to '/home/saulius/struct/CIF-dictionaries/cif_core.dic'
dictionary named 'cif_core.dic' version 2.4.1 from 2010-06-29.

Automatic conversion script
Id: cif_fix_enum 1527 2010-12-29 10:47:43Z saulius 
;
_cod_database_code 4309658

loop_
_symmetry_equiv_pos_as_xyz
'x, y, z'
'-x, -y, -z'

loop_
_atom_site_label
_atom_site_type_symbol
_atom_site_fract_x
_atom_site_fract_y
_atom_site_fract_z
_atom_site_U_iso_or_equiv
_atom_site_adp_type
_atom_site_occupancy
_atom_site_symmetry_multiplicity
_atom_site_calc_flag
_atom_site_refinement_flags
_atom_site_disorder_assembly
_atom_site_disorder_group
Pr1 Pr 0.619576(10) 0.774216(9) 0.243125(6) 0.02441(4) Uani 1 1 d . . .
Co1 Co 1.0000 0.5000 0.5000 0.02512(8) Uani 1 2 d S . .
Co2 Co 0.0000 1.0000 0.0000 0.02649(8) Uani 1 2 d S . .
O3 O 0.55297(17) 0.94409(16) 0.12102(9) 0.0426(4) Uani 1 1 d . . .
O1 O 0.58171(15) 0.57756(14) 0.27011(10) 0.0388(3) Uani 1 1 d . . .
H1A H 0.5051 0.5754 0.2521 0.047 Uiso 1 1 d R . .
H1B H 0.6422 0.5074 0.2700 0.047 Uiso 1 1 d R . .
O2 O 0.82663(16) 0.83816(16) 0.22757(11) 0.0451(4) Uani 1 1 d . . .
H3A H 0.8630 0.8539 0.2673 0.054 Uiso 1 1 d R . .
H2B H 0.8992 0.8165 0.1872 0.054 Uiso 1 1 d R . .
H3A H 0.4656 0.9802 0.0970 0.054 Uiso 1 1 d R . .
H3B H 0.6035 0.9534 0.0791 0.054 Uiso 1 1 d R . .
O4 O 0.35447(15) 0.85394(15) 0.22024(9) 0.0389(3) Uani 1 1 d . . .
H4A H 0.2876 0.9202 0.2389 0.047 Uiso 1 1 d R . .
H4B H 0.3345 0.7812 0.2269 0.047 Uiso 1 1 d R . .
N1 N 0.59737(19) 0.67746(18) 0.09142(11) 0.0387(4) Uani 1 1 d . . .
N2 N 0.85099(17) 0.58510(17) 0.17412(11) 0.0330(4) Uani 1 1 d . . .
N3 N 0.46045(19) 0.81810(19) 0.39216(11) 0.0385(4) Uani 1 1 d . . .
N4 N 0.5299(2) 1.00105(18) 0.31122(12) 0.0402(4) Uani 1 1 d . . .
N5 N 0.77341(19) 0.67042(19) 0.37573(11) 0.0384(4) Uani 1 1 d . . .
N6 N 1.2066(2) 0.5654(2) 0.38148(14) 0.0502(5) Uani 1 1 d . . .
N7 N 1.0292(2) 0.2719(2) 0.39629(13) 0.0480(5) Uani 1 1 d . . .
N8 N 0.2707(2) 1.0448(2) 0.02846(14) 0.0474(5) Uani 1 1 d . . .
N9 N -0.1301(2) 1.1471(2) 0.16125(12) 0.0472(5) Uani 1 1 d . . .
N10 N 0.0991(2) 0.7562(2) 0.11090(13) 0.0500(5) Uani 1 1 d . . .
C1 C 0.4772(3) 0.7315(2) 0.04611(15) 0.0493(6) Uani 1 1 d . . .
H1C H 0.4006 0.7990 0.0699 0.059 Uiso 1 1 calc R . .
C2 C 0.4601(3) 0.6931(3) -0.03370(16) 0.0569(7) Uani 1 1 d . . .
H2C H 0.3749 0.7343 -0.0633 0.068 Uiso 1 1 calc R . .
C3 C 0.5712(3) 0.5930(3) -0.06823(17) 0.0606(7) Uani 1 1 d . . .
H3C H 0.5628 0.5646 -0.1219 0.073 Uiso 1 1 calc R . .
C4 C 0.6954(3) 0.5347(3) -0.02319(15) 0.0485(6) Uani 1 1 d . . .
H4C H 0.7719 0.4663 -0.0461 0.058 Uiso 1 1 calc R . .
C5 C 0.7066(2) 0.5783(2) 0.05667(12) 0.0333(4) Uani 1 1 d . . .
C6 C 0.8405(2) 0.5200(2) 0.10681(13) 0.0325(4) Uani 1 1 d . . .
C7 C 0.9487(2) 0.4053(2) 0.08476(15) 0.0436(5) Uani 1 1 d . . .
H7A H 0.9383 0.3620 0.0382 0.052 Uiso 1 1 calc R . .
C8 C 1.0721(3) 0.3556(2) 0.13218(17) 0.0497(6) Uani 1 1 d . . .
H8A H 1.1451 0.2779 0.1187 0.060 Uiso 1 1 calc R . .
C9 C 1.0856(2) 0.4222(2) 0.19928(16) 0.0462(5) Uani 1 1 d . . .
H9A H 1.1685 0.3914 0.2317 0.055 Uiso 1 1 calc R . .
C10 C 0.9740(2) 0.5361(2) 0.21795(14) 0.0391(5) Uani 1 1 d . . .
H10A H 0.9843 0.5814 0.2633 0.047 Uiso 1 1 calc R . .
C11 C 0.4255(3) 0.7275(3) 0.43044(15) 0.0542(6) Uani 1 1 d . . .
H11A H 0.4745 0.6441 0.4133 0.065 Uiso 1 1 calc R . .
C12 C 0.3207(3) 0.7500(3) 0.49426(17) 0.0649(8) Uani 1 1 d . . .
H12A H 0.2993 0.6835 0.5188 0.078 Uiso 1 1 calc R . .
C13 C 0.2491(3) 0.8715(4) 0.52054(18) 0.0684(9) Uani 1 1 d . . .
H13A H 0.1774 0.8895 0.5631 0.082 Uiso 1 1 calc R . .
C14 C 0.2841(3) 0.9666(3) 0.48357(16) 0.0582(7) Uani 1 1 d . . .
H14A H 0.2364 1.0501 0.5009 0.070 Uiso 1 1 calc R . .
C15 C 0.3923(2) 0.9380(2) 0.41943(13) 0.0388(5) Uani 1 1 d . . .
C16 C 0.4360(2) 1.0363(2) 0.37868(14) 0.0391(5) Uani 1 1 d . . .
C17 C 0.3854(3) 1.1597(3) 0.4078(2) 0.0592(8) Uani 1 1 d . . .
H17A H 0.3220 1.1822 0.4549 0.071 Uiso 1 1 calc R . .
C18 C 0.4282(3) 1.2473(3) 0.3679(2) 0.0698(9) Uani 1 1 d . . .
H18A H 0.3935 1.3302 0.3869 0.084 Uiso 1 1 calc R . .
C19 C 0.5227(3) 1.2128(3) 0.2996(2) 0.0660(8) Uani 1 1 d . . .
H19A H 0.5532 1.2716 0.2713 0.079 Uiso 1 1 calc R . .
C20 C 0.5721(3) 1.0887(2) 0.27360(18) 0.0544(6) Uani 1 1 d . . .
H20A H 0.6378 1.0649 0.2277 0.065 Uiso 1 1 calc R . .
C21 C 0.8537(2) 0.60735(19) 0.42544(12) 0.0297(4) Uani 1 1 d . . .
C22 C 1.1318(2) 0.5373(2) 0.42719(13) 0.0327(4) Uani 1 1 d . . .
C23 C 1.0197(2) 0.3576(2) 0.43470(12) 0.0321(4) Uani 1 1 d . . .
C24 C 0.1691(2) 1.0270(2) 0.01814(13) 0.0332(4) Uani 1 1 d . . .
C25 C -0.0835(2) 1.0919(2) 0.10007(13) 0.0327(4) Uani 1 1 d . . .
C26 C 0.0662(2) 0.8474(2) 0.06882(13) 0.0336(4) Uani 1 1 d . . .
O1S O 0.77528(17) 0.34176(16) 0.28701(12) 0.0511(4) Uani 1 1 d . . .
H1X H 0.8057 0.2961 0.2444 0.061 Uiso 1 1 d R . .
H1Y H 0.8583 0.3371 0.3151 0.061 Uiso 1 1 d R . .
O2S O 0.10935(19) 0.04658(18) 0.28890(13) 0.0618(5) Uani 1 1 d . . .
H2X H 0.0877 0.1169 0.3229 0.074 Uiso 1 1 d R . .
H2Y H 0.0423 0.0690 0.2544 0.074 Uiso 1 1 d R . .
O3S O 0.31008(18) 0.6254(2) 0.22896(11) 0.0590(5) Uani 1 1 d . . .
H3X H 0.2951 0.6011 0.2870 0.071 Uiso 1 1 d R . .
H3Y H 0.2477 0.6534 0.1899 0.071 Uiso 1 1 d R . .
O4S O -0.0170(2) 0.8690(2) 0.35523(15) 0.0740(6) Uani 1 1 d . . .
H4X H 0.0348 0.9176 0.3388 0.089 Uiso 1 1 d R . .
H4Y H 0.0542 0.7894 0.3789 0.089 Uiso 1 1 d R . .

loop_
_atom_site_aniso_label
_atom_site_aniso_U_11
_atom_site_aniso_U_22
_atom_site_aniso_U_33
_atom_site_aniso_U_23
_atom_site_aniso_U_13
_atom_site_aniso_U_12
Pr1 0.02391(6) 0.02583(6) 0.02183(6) -0.00212(4) -0.00153(3) -0.00794(4)
Co1 0.02527(17) 0.02832(18) 0.02151(16) 0.00079(13) -0.00440(13) -0.01026(14)
Co2 0.02474(17) 0.02889(18) 0.02414(17) -0.00169(14) -0.00042(13) -0.00882(14)
O3 0.0426(8) 0.0531(10) 0.0324(8) 0.0108(7) -0.0060(6) -0.0205(8)
O1 0.0323(7) 0.0320(8) 0.0512(9) -0.0054(7) -0.0023(6) -0.0113(6)
O2 0.0374(8) 0.0541(10) 0.0510(9) -0.0073(8) 0.0051(7) -0.0257(8)
O4 0.0290(7) 0.0440(9) 0.0400(8) -0.0069(7) -0.0010(6) -0.0101(6)
N1 0.0383(9) 0.0390(10) 0.0307(9) -0.0074(7) -0.0050(7) -0.0058(8)
N2 0.0296(8) 0.0364(9) 0.0303(8) -0.0063(7) 0.0012(6) -0.0098(7)
N3 0.0384(9) 0.0508(11) 0.0284(8) -0.0081(8) 0.0026(7) -0.0194(9)
N4 0.0475(11) 0.0349(10) 0.0385(10) -0.0096(8) 0.0012(8) -0.0159(8)
N5 0.0314(9) 0.0466(10) 0.0302(9) 0.0033(8) -0.0060(7) -0.0084(8)
N6 0.0501(12) 0.0562(13) 0.0485(12) 0.0025(10) 0.0070(9) -0.0270(10)
N7 0.0509(12) 0.0441(11) 0.0490(11) -0.0110(9) -0.0111(9) -0.0170(10)
N8 0.0348(10) 0.0532(12) 0.0561(12) -0.0017(10) -0.0007(9) -0.0197(9)
N9 0.0491(11) 0.0523(12) 0.0368(10) -0.0126(9) 0.0025(8) -0.0157(10)
N10 0.0582(13) 0.0410(11) 0.0425(11) 0.0057(9) 0.0002(9) -0.0120(10)
C1 0.0440(13) 0.0507(14) 0.0395(12) -0.0121(10) -0.0106(10) -0.0023(11)
C2 0.0515(14) 0.0670(18) 0.0416(13) -0.0092(12) -0.0171(11) -0.0102(13)
C3 0.0630(16) 0.0723(19) 0.0388(13) -0.0212(13) -0.0123(11) -0.0154(15)
C4 0.0488(13) 0.0532(14) 0.0377(12) -0.0184(11) -0.0004(10) -0.0121(11)
C5 0.0360(10) 0.0346(11) 0.0288(10) -0.0058(8) 0.0013(8) -0.0130(9)
C6 0.0342(10) 0.0324(10) 0.0300(10) -0.0042(8) 0.0036(8) -0.0123(8)
C7 0.0435(12) 0.0367(12) 0.0452(13) -0.0126(10) 0.0019(10) -0.0093(10)
C8 0.0381(12) 0.0390(13) 0.0598(15) -0.0078(11) 0.0033(11) -0.0023(10)
C9 0.0313(11) 0.0499(14) 0.0485(13) -0.0010(11) -0.0024(9) -0.0068(10)
C10 0.0320(10) 0.0478(13) 0.0344(11) -0.0063(9) -0.0004(8) -0.0120(9)
C11 0.0686(17) 0.0679(18) 0.0368(12) -0.0109(12) 0.0110(11) -0.0385(15)
C12 0.0745(19) 0.101(2) 0.0385(13) -0.0074(15) 0.0123(13) -0.0561(19)
C13 0.0490(15) 0.112(3) 0.0411(14) -0.0120(16) 0.0153(12) -0.0292(17)
C14 0.0425(13) 0.078(2) 0.0386(13) -0.0131(13) 0.0071(10) -0.0072(13)
C15 0.0276(10) 0.0537(14) 0.0284(10) -0.0099(9) -0.0038(8) -0.0078(9)
C16 0.0280(10) 0.0424(12) 0.0390(11) -0.0131(9) -0.0098(8) -0.0036(9)
C17 0.0352(12) 0.0538(16) 0.0747(18) -0.0323(14) -0.0075(12) 0.0012(11)
C18 0.0562(17) 0.0359(14) 0.107(3) -0.0255(16) -0.0223(17) -0.0030(13)
C19 0.0714(19) 0.0369(14) 0.093(2) -0.0040(14) -0.0239(17) -0.0226(14)
C20 0.0664(17) 0.0430(14) 0.0582(16) -0.0058(12) -0.0018(13) -0.0258(13)
C21 0.0282(9) 0.0348(10) 0.0258(9) -0.0016(8) -0.0018(7) -0.0121(8)
C22 0.0326(10) 0.0351(11) 0.0307(10) -0.0007(8) -0.0035(8) -0.0135(9)
C23 0.0296(9) 0.0339(10) 0.0302(9) 0.0004(8) -0.0062(7) -0.0096(8)
C24 0.0299(10) 0.0357(11) 0.0304(10) -0.0001(8) -0.0003(8) -0.0096(8)
C25 0.0302(10) 0.0356(11) 0.0311(10) -0.0001(8) -0.0034(8) -0.0117(8)
C26 0.0332(10) 0.0351(11) 0.0299(10) -0.0035(8) 0.0018(8) -0.0109(9)
O1S 0.0430(9) 0.0431(9) 0.0600(11) -0.0153(8) -0.0072(8) -0.0073(8)
O2S 0.0518(10) 0.0508(11) 0.0680(12) -0.0220(9) -0.0220(9) -0.0005(9)
O3S 0.0453(10) 0.1019(16) 0.0383(9) 0.0112(9) -0.0061(7) -0.0396(10)
O4S 0.0689(13) 0.0723(14) 0.0862(15) -0.0062(12) -0.0168(11) -0.0318(12)

loop_
_atom_type_symbol
_atom_type_description
_atom_type_scat_dispersion_real
_atom_type_scat_dispersion_imag
_atom_type_scat_source
C C 0.0033 0.0016 'International Tables Vol C Tables 4.2.6.8 and 6.1.1.4'
H H 0.0000 0.0000 'International Tables Vol C Tables 4.2.6.8 and 6.1.1.4'
N N 0.0061 0.0033 'International Tables Vol C Tables 4.2.6.8 and 6.1.1.4'
O O 0.0106 0.0060 'International Tables Vol C Tables 4.2.6.8 and 6.1.1.4'
Co Co 0.3494 0.9721 'International Tables Vol C Tables 4.2.6.8 and 6.1.1.4'
Pr Pr -0.2180 2.8214 'International Tables Vol C Tables 4.2.6.8 and 6.1.1.4'

loop_
_geom_angle_atom_site_label_1
_geom_angle_atom_site_label_2
_geom_angle_atom_site_label_3
_geom_angle
_geom_angle_site_symmetry_1
_geom_angle_site_symmetry_3
_geom_angle_publ_flag
O1 Pr1 O2 137.45(5) . . ?
O1 Pr1 O4 79.26(5) . . ?
O2 Pr1 O4 142.71(5) . . ?
O1 Pr1 O3 133.82(5) . . ?
O2 Pr1 O3 75.02(5) . . ?
O4 Pr1 O3 71.61(5) . . ?
O1 Pr1 N5 76.84(6) . . ?
O2 Pr1 N5 75.16(6) . . ?
O4 Pr1 N5 131.83(5) . . ?
O3 Pr1 N5 148.38(6) . . ?
O1 Pr1 N4 136.96(5) . . ?
O2 Pr1 N4 74.61(6) . . ?
O4 Pr1 N4 79.42(5) . . ?
O3 Pr1 N4 71.56(6) . . ?
N5 Pr1 N4 90.55(6) . . ?
O1 Pr1 N2 73.60(5) . . ?
O2 Pr1 N2 69.46(5) . . ?
O4 Pr1 N2 133.40(5) . . ?
O3 Pr1 N2 101.67(5) . . ?
N5 Pr1 N2 77.31(5) . . ?
N4 Pr1 N2 143.91(6) . . ?
O1 Pr1 N1 70.08(5) . . ?
O2 Pr1 N1 107.15(6) . . ?
O4 Pr1 N1 75.43(5) . . ?
O3 Pr1 N1 68.41(6) . . ?
N5 Pr1 N1 131.46(6) . . ?
N4 Pr1 N1 137.63(6) . . ?
N2 Pr1 N1 60.06(5) . . ?
O1 Pr1 N3 76.86(5) . . ?
O2 Pr1 N3 119.66(5) . . ?
O4 Pr1 N3 66.35(5) . . ?
O3 Pr1 N3 119.96(6) . . ?
N5 Pr1 N3 67.80(6) . . ?
N4 Pr1 N3 60.37(6) . . ?
N2 Pr1 N3 138.37(6) . . ?
N1 Pr1 N3 133.13(6) . . ?
C22 Co1 C22 180.00(12) . 2_766 ?
C22 Co1 C21 92.41(8) . 2_766 ?
C22 Co1 C21 87.59(8) 2_766 2_766 ?
C22 Co1 C21 87.59(8) . . ?
C22 Co1 C21 92.41(8) 2_766 . ?
C21 Co1 C21 180.000(1) 2_766 . ?
C22 Co1 C23 88.27(9) . 2_766 ?
C22 Co1 C23 91.73(9) 2_766 2_766 ?
C21 Co1 C23 89.55(8) 2_766 2_766 ?
C21 Co1 C23 90.45(8) . 2_766 ?
C22 Co1 C23 91.73(9) . . ?
C22 Co1 C23 88.27(9) 2_766 . ?
C21 Co1 C23 90.45(8) 2_766 . ?
C21 Co1 C23 89.55(8) . . ?
C23 Co1 C23 180.000(1) 2_766 . ?
C26 Co2 C26 180.00(14) 2_575 . ?
C26 Co2 C25 90.79(9) 2_575 . ?
C26 Co2 C25 89.21(9) . . ?
C26 Co2 C25 89.21(9) 2_575 2_575 ?
C26 Co2 C25 90.79(9) . 2_575 ?
C25 Co2 C25 180.0 . 2_575 ?
C26 Co2 C24 87.99(9) 2_575 . ?
C26 Co2 C24 92.01(9) . . ?
C25 Co2 C24 89.04(8) . . ?
C25 Co2 C24 90.96(8) 2_575 . ?
C26 Co2 C24 92.01(9) 2_575 2_575 ?
C26 Co2 C24 87.99(9) . 2_575 ?
C25 Co2 C24 90.96(8) . 2_575 ?
C25 Co2 C24 89.04(8) 2_575 2_575 ?
C24 Co2 C24 180.000(1) . 2_575 ?
C1 N1 C5 117.38(18) . . ?
C1 N1 Pr1 120.14(14) . . ?
C5 N1 Pr1 122.43(13) . . ?
C10 N2 C6 117.16(18) . . ?
C10 N2 Pr1 119.25(13) . . ?
C6 N2 Pr1 122.15(13) . . ?
C11 N3 C15 117.8(2) . . ?
C11 N3 Pr1 120.69(15) . . ?
C15 N3 Pr1 120.31(14) . . ?
C20 N4 C16 117.9(2) . . ?
C20 N4 Pr1 118.45(16) . . ?
C16 N4 Pr1 123.51(15) . . ?
C21 N5 Pr1 168.15(17) . . ?
N1 C1 C2 123.9(2) . . ?
C3 C2 C1 118.2(2) . . ?
C2 C3 C4 119.4(2) . . ?
C3 C4 C5 119.7(2) . . ?
N1 C5 C4 121.4(2) . . ?
N1 C5 C6 117.04(17) . . ?
C4 C5 C6 121.55(19) . . ?
N2 C6 C7 122.0(2) . . ?
N2 C6 C5 116.53(17) . . ?
C7 C6 C5 121.43(19) . . ?
C8 C7 C6 119.5(2) . . ?
C9 C8 C7 119.0(2) . . ?
C8 C9 C10 118.6(2) . . ?
N2 C10 C9 123.5(2) . . ?
N3 C11 C12 123.8(3) . . ?
C13 C12 C11 118.7(3) . . ?
C12 C13 C14 119.1(2) . . ?
C13 C14 C15 119.8(3) . . ?
N3 C15 C14 120.9(2) . . ?
N3 C15 C16 117.09(18) . . ?
C14 C15 C16 122.0(2) . . ?
N4 C16 C17 120.8(2) . . ?
N4 C16 C15 116.88(19) . . ?
C17 C16 C15 122.3(2) . . ?
C18 C17 C16 120.2(3) . . ?
C17 C18 C19 119.4(3) . . ?
C18 C19 C20 118.5(3) . . ?
N4 C20 C19 123.2(3) . . ?
N5 C21 Co1 174.81(18) . . ?
N6 C22 Co1 176.6(2) . . ?
N7 C23 Co1 178.7(2) . . ?
N8 C24 Co2 179.1(2) . . ?
N9 C25 Co2 177.99(19) . . ?
N10 C26 Co2 176.6(2) . . ?

loop_
_geom_bond_atom_site_label_1
_geom_bond_atom_site_label_2
_geom_bond_distance
_geom_bond_site_symmetry_2
_geom_bond_publ_flag
Pr1 O1 2.4415(15) . ?
Pr1 O2 2.4880(15) . ?
Pr1 O4 2.5086(14) . ?
Pr1 O3 2.5464(15) . ?
Pr1 N5 2.5700(17) . ?
Pr1 N4 2.6466(18) . ?
Pr1 N2 2.7081(16) . ?
Pr1 N1 2.7099(17) . ?
Pr1 N3 2.7188(17) . ?
Co1 C22 1.880(2) . ?
Co1 C22 1.880(2) 2_766 ?
Co1 C21 1.8932(19) 2_766 ?
Co1 C21 1.8932(19) . ?
Co1 C23 1.903(2) 2_766 ?
Co1 C23 1.903(2) . ?
Co2 C26 1.887(2) 2_575 ?
Co2 C26 1.887(2) . ?
Co2 C25 1.896(2) . ?
Co2 C25 1.896(2) 2_575 ?
Co2 C24 1.898(2) . ?
Co2 C24 1.898(2) 2_575 ?
N1 C1 1.337(3) . ?
N1 C5 1.350(3) . ?
N2 C10 1.344(3) . ?
N2 C6 1.347(3) . ?
N3 C11 1.328(3) . ?
N3 C15 1.349(3) . ?
N4 C20 1.338(3) . ?
N4 C16 1.351(3) . ?
N5 C21 1.141(3) . ?
N6 C22 1.145(3) . ?
N7 C23 1.144(3) . ?
N8 C24 1.148(3) . ?
N9 C25 1.146(3) . ?
N10 C26 1.137(3) . ?
C1 C2 1.377(3) . ?
C2 C3 1.362(4) . ?
C3 C4 1.369(4) . ?
C4 C5 1.386(3) . ?
C5 C6 1.485(3) . ?
C6 C7 1.383(3) . ?
C7 C8 1.377(3) . ?
C8 C9 1.365(4) . ?
C9 C10 1.378(3) . ?
C11 C12 1.380(4) . ?
C12 C13 1.362(5) . ?
C13 C14 1.366(4) . ?
C14 C15 1.402(3) . ?
C15 C16 1.470(3) . ?
C16 C17 1.390(3) . ?
C17 C18 1.356(5) . ?
C18 C19 1.364(5) . ?
C19 C20 1.380(4) . ?

loop_
_geom_hbond_atom_site_label_D
_geom_hbond_atom_site_label_H
_geom_hbond_atom_site_label_A
_geom_hbond_distance_DH
_geom_hbond_distance_HA
_geom_hbond_distance_DA
_geom_hbond_angle_DHA
_geom_hbond_site_symmetry_A
O4 H4A O2S 0.85 1.97 2.801(2) 166.4 1_565
O4 H4B O3S 0.93 1.89 2.820(3) 172.9 .
O1S H1X N9 0.84 2.07 2.880(3) 164.2 1_645
O1S H1Y N7 0.95 2.05 2.955(3) 159.6 .
O2S H2X N7 0.93 2.03 2.959(3) 176.9 1_455
O2S H2Y N9 0.83 2.18 3.013(3) 173.8 1_545
O3S H3X N6 0.95 1.80 2.717(3) 160.0 1_455
O3S H3Y N10 0.85 1.93 2.766(3) 166.4 .
O4S H4X O2S 0.93 2.02 2.930(3) 167.7 1_565
O4S H4Y N6 0.97 2.40 3.317(3) 155.8 1_455

loop_
_geom_torsion_atom_site_label_1
_geom_torsion_atom_site_label_2
_geom_torsion_atom_site_label_3
_geom_torsion_atom_site_label_4
_geom_torsion
_geom_torsion_site_symmetry_1
_geom_torsion_site_symmetry_2
_geom_torsion_site_symmetry_3
_geom_torsion_site_symmetry_4
_geom_torsion_publ_flag
O1 Pr1 N1 C1 104.9(2) . . . . ?
O2 Pr1 N1 C1 -120.05(19) . . . . ?
O4 Pr1 N1 C1 21.21(19) . . . . ?
O3 Pr1 N1 C1 -54.44(19) . . . . ?
N5 Pr1 N1 C1 154.83(18) . . . . ?
N4 Pr1 N1 C1 -34.3(2) . . . . ?
N2 Pr1 N1 C1 -173.1(2) . . . . ?
N3 Pr1 N1 C1 57.0(2) . . . . ?
O1 Pr1 N1 C5 -78.09(17) . . . . ?
O2 Pr1 N1 C5 57.01(17) . . . . ?
O4 Pr1 N1 C5 -161.73(18) . . . . ?
O3 Pr1 N1 C5 122.61(18) . . . . ?
N5 Pr1 N1 C5 -28.1(2) . . . . ?
N4 Pr1 N1 C5 142.78(15) . . . . ?
N2 Pr1 N1 C5 3.99(15) . . . . ?
N3 Pr1 N1 C5 -125.97(16) . . . . ?
O1 Pr1 N2 C10 -100.68(16) . . . . ?
O2 Pr1 N2 C10 57.83(16) . . . . ?
O4 Pr1 N2 C10 -157.59(15) . . . . ?
O3 Pr1 N2 C10 126.78(16) . . . . ?
N5 Pr1 N2 C10 -20.87(16) . . . . ?
N4 Pr1 N2 C10 52.1(2) . . . . ?
N1 Pr1 N2 C10 -176.77(18) . . . . ?
N3 Pr1 N2 C10 -54.13(19) . . . . ?
O1 Pr1 N2 C6 65.26(15) . . . . ?
O2 Pr1 N2 C6 -136.24(17) . . . . ?
O4 Pr1 N2 C6 8.34(19) . . . . ?
O3 Pr1 N2 C6 -67.29(16) . . . . ?
N5 Pr1 N2 C6 145.07(16) . . . . ?
N4 Pr1 N2 C6 -141.92(15) . . . . ?
N1 Pr1 N2 C6 -10.84(15) . . . . ?
N3 Pr1 N2 C6 111.81(16) . . . . ?
O1 Pr1 N3 C11 4.08(18) . . . . ?
O2 Pr1 N3 C11 -133.46(18) . . . . ?
O4 Pr1 N3 C11 87.95(19) . . . . ?
O3 Pr1 N3 C11 137.40(18) . . . . ?
N5 Pr1 N3 C11 -76.88(19) . . . . ?
N4 Pr1 N3 C11 179.0(2) . . . . ?
N2 Pr1 N3 C11 -41.6(2) . . . . ?
N1 Pr1 N3 C11 49.8(2) . . . . ?
O1 Pr1 N3 C15 -162.90(16) . . . . ?
O2 Pr1 N3 C15 59.56(16) . . . . ?
O4 Pr1 N3 C15 -79.03(15) . . . . ?
O3 Pr1 N3 C15 -29.58(17) . . . . ?
N5 Pr1 N3 C15 116.14(16) . . . . ?
N4 Pr1 N3 C15 12.02(14) . . . . ?
N2 Pr1 N3 C15 151.45(14) . . . . ?
N1 Pr1 N3 C15 -117.16(15) . . . . ?
O1 Pr1 N4 C20 -176.77(16) . . . . ?
O2 Pr1 N4 C20 37.65(18) . . . . ?
O4 Pr1 N4 C20 -115.32(18) . . . . ?
O3 Pr1 N4 C20 -41.34(18) . . . . ?
N5 Pr1 N4 C20 112.09(18) . . . . ?
N2 Pr1 N4 C20 43.2(2) . . . . ?
N1 Pr1 N4 C20 -61.1(2) . . . . ?
N3 Pr1 N4 C20 176.0(2) . . . . ?
O1 Pr1 N4 C16 -1.3(2) . . . . ?
O2 Pr1 N4 C16 -146.87(17) . . . . ?
O4 Pr1 N4 C16 60.16(16) . . . . ?
O3 Pr1 N4 C16 134.13(17) . . . . ?
N5 Pr1 N4 C16 -72.43(16) . . . . ?
N2 Pr1 N4 C16 -141.35(15) . . . . ?
N1 Pr1 N4 C16 114.38(16) . . . . ?
N3 Pr1 N4 C16 -8.54(15) . . . . ?
O1 Pr1 N5 C21 59.7(8) . . . . ?
O2 Pr1 N5 C21 -87.9(8) . . . . ?
O4 Pr1 N5 C21 121.9(8) . . . . ?
O3 Pr1 N5 C21 -107.9(8) . . . . ?
N4 Pr1 N5 C21 -161.9(8) . . . . ?
N2 Pr1 N5 C21 -16.1(8) . . . . ?
N1 Pr1 N5 C21 12.0(9) . . . . ?
N3 Pr1 N5 C21 140.7(8) . . . . ?
C5 N1 C1 C2 -1.1(4) . . . . ?
Pr1 N1 C1 C2 176.1(2) . . . . ?
N1 C1 C2 C3 0.9(5) . . . . ?
C1 C2 C3 C4 -0.3(5) . . . . ?
C2 C3 C4 C5 -0.1(5) . . . . ?
C1 N1 C5 C4 0.6(3) . . . . ?
Pr1 N1 C5 C4 -176.51(18) . . . . ?
C1 N1 C5 C6 179.1(2) . . . . ?
Pr1 N1 C5 C6 2.0(3) . . . . ?
C3 C4 C5 N1 0.0(4) . . . . ?
C3 C4 C5 C6 -178.5(2) . . . . ?
C10 N2 C6 C7 2.2(3) . . . . ?
Pr1 N2 C6 C7 -164.04(16) . . . . ?
C10 N2 C6 C5 -177.40(18) . . . . ?
Pr1 N2 C6 C5 16.4(2) . . . . ?
N1 C5 C6 N2 -11.8(3) . . . . ?
C4 C5 C6 N2 166.7(2) . . . . ?
N1 C5 C6 C7 168.6(2) . . . . ?
C4 C5 C6 C7 -12.9(3) . . . . ?
N2 C6 C7 C8 -0.6(3) . . . . ?
C5 C6 C7 C8 179.0(2) . . . . ?
C6 C7 C8 C9 -1.1(4) . . . . ?
C7 C8 C9 C10 1.0(4) . . . . ?
C6 N2 C10 C9 -2.3(3) . . . . ?
Pr1 N2 C10 C9 164.36(18) . . . . ?
C8 C9 C10 N2 0.7(4) . . . . ?
C15 N3 C11 C12 2.2(4) . . . . ?
Pr1 N3 C11 C12 -165.1(2) . . . . ?
N3 C11 C12 C13 -0.6(4) . . . . ?
C11 C12 C13 C14 -0.6(4) . . . . ?
C12 C13 C14 C15 0.1(4) . . . . ?
C11 N3 C15 C14 -2.6(3) . . . . ?
Pr1 N3 C15 C14 164.78(16) . . . . ?
C11 N3 C15 C16 177.8(2) . . . . ?
Pr1 N3 C15 C16 -14.9(2) . . . . ?
C13 C14 C15 N3 1.5(4) . . . . ?
C13 C14 C15 C16 -178.9(2) . . . . ?
C20 N4 C16 C17 -0.1(3) . . . . ?
Pr1 N4 C16 C17 -175.57(16) . . . . ?
C20 N4 C16 C15 -179.5(2) . . . . ?
Pr1 N4 C16 C15 5.0(2) . . . . ?
N3 C15 C16 N4 6.7(3) . . . . ?
C14 C15 C16 N4 -172.9(2) . . . . ?
N3 C15 C16 C17 -172.6(2) . . . . ?
C14 C15 C16 C17 7.7(3) . . . . ?
N4 C16 C17 C18 1.0(4) . . . . ?
C15 C16 C17 C18 -179.7(2) . . . . ?
C16 C17 C18 C19 -0.8(4) . . . . ?
C17 C18 C19 C20 -0.2(4) . . . . ?
C16 N4 C20 C19 -1.0(4) . . . . ?
Pr1 N4 C20 C19 174.7(2) . . . . ?
C18 C19 C20 N4 1.2(4) . . . . ?
Pr1 N5 C21 Co1 45(3) . . . . ?
C22 Co1 C21 N5 23(2) . . . . ?
C22 Co1 C21 N5 -157(2) 2_766 . . . ?
C21 Co1 C21 N5 -110(100) 2_766 . . . ?
C23 Co1 C21 N5 111(2) 2_766 . . . ?
C23 Co1 C21 N5 -69(2) . . . . ?
C22 Co1 C22 N6 -179(100) 2_766 . . . ?
C21 Co1 C22 N6 -157(3) 2_766 . . . ?
C21 Co1 C22 N6 23(3) . . . . ?
C23 Co1 C22 N6 -68(3) 2_766 . . . ?
C23 Co1 C22 N6 112(3) . . . . ?
C22 Co1 C23 N7 -168(9) . . . . ?
C22 Co1 C23 N7 12(9) 2_766 . . . ?
C21 Co1 C23 N7 99(9) 2_766 . . . ?
C21 Co1 C23 N7 -81(9) . . . . ?
C23 Co1 C23 N7 156(100) 2_766 . . . ?
C26 Co2 C24 N8 1(14) 2_575 . . . ?
C26 Co2 C24 N8 -179(100) . . . . ?
C25 Co2 C24 N8 -90(14) . . . . ?
C25 Co2 C24 N8 90(14) 2_575 . . . ?
C24 Co2 C24 N8 158(100) 2_575 . . . ?
C26 Co2 C25 N9 -103(6) 2_575 . . . ?
C26 Co2 C25 N9 77(6) . . . . ?
C25 Co2 C25 N9 167(100) 2_575 . . . ?
C24 Co2 C25 N9 -15(6) . . . . ?
C24 Co2 C25 N9 165(6) 2_575 . . . ?
C26 Co2 C26 N10 -20(67) 2_575 . . . ?
C25 Co2 C26 N10 68(3) . . . . ?
C25 Co2 C26 N10 -112(3) 2_575 . . . ?
C24 Co2 C26 N10 157(3) . . . . ?
C24 Co2 C26 N10 -23(3) 2_575 . . . ?
